data_7712592
loop_
_publ_author_name
'Biswas, Bhaskar'
'Paramanik, Krishnendu'
'Banerjee, Nilaj'
'Sarkar, Gayetri'
'Chatterjee, Souvik'
'Roy, Suvojit'
'Panda, Subhra Jyoti'
'Purohit, Chandra Shekhar'
'Das, Hari Sankar'

_publ_section_title
;
 Ligand-Metal Cooperativity in Quinonoid Based Nickel(II) and Cobalt(II)
 Complexes for Catalytic Hydrosilylative Reduction of Nitrile to Amine:
 Electron Transfer and Mechanistic Insight
;
_journal_name_full 'Dalton Transactions'
_journal_paper_doi 10.1039/D3DT00090G
_journal_year 2023
_chemical_formula_moiety '1(C42 H54 N2 Ni O2 S2)'
_chemical_formula_sum 'C42 H54 N2 Ni O2 S2'
_chemical_formula_weight 741.70
_space_group_crystal_system monoclinic
_space_group_IT_number 5
_space_group_name_Hall 'C 2y'
_space_group_name_H-M_alt 'C 1 2 1'
_atom_sites_solution_hydrogens mixed
_audit_creation_date 2023-03-02
_audit_creation_method
;
Olex2 1.5-dev
(compiled 2023.02.27 svn.rf166f9f3 for OlexSys, GUI svn.r6444)
;
_audit_update_record
;
2023-03-07 deposited with the CCDC.	2023-03-09 downloaded from the CCDC.
;
_cell_angle_alpha 90
_cell_angle_beta 97.156(5)
_cell_angle_gamma 90
_cell_formula_units_Z 4
_cell_length_a 23.7335(11)
_cell_length_b 13.5133(7)
_cell_length_c 12.4009(7)
_cell_measurement_reflns_used 11482
_cell_measurement_temperature 100.00(10)
_cell_measurement_theta_max 32.1660
_cell_measurement_theta_min 3.5740
_cell_volume 3946.2(4)
_computing_cell_refinement 'CrysAlisPro 1.171.42.52a (Rigaku OD, 2022)'
_computing_data_collection 'CrysAlisPro 1.171.42.52a (Rigaku OD, 2022)'
_computing_data_reduction 'CrysAlisPro 1.171.42.52a (Rigaku OD, 2022)'
_computing_molecular_graphics 'Olex2 1.5-dev (Dolomanov et al., 2009)'
_computing_publication_material 'Olex2 1.5-dev (Dolomanov et al., 2009)'
_computing_structure_refinement 'SHELXL 2018/3 (Sheldrick, 2015)'
_computing_structure_solution 'SHELXT 2018/2 (Sheldrick, 2018)'
_diffrn_ambient_temperature 100.15
_diffrn_detector_area_resol_mean 5.8140
_diffrn_detector_type 'Pilatus 200K'
_diffrn_measured_fraction_theta_full 0.997
_diffrn_measured_fraction_theta_max 0.997
_diffrn_measurement_details
;
List of Runs (angles in degrees, time in seconds):

  # Type    Start    End  Width  t~exp~   \w     \q     \k     \f   Frames
#--------------------------------------------------------------------------
  1  \w    -54.00  25.00   0.50   10.00    --    7.48 -70.00-124.00  158
  2  \w    -16.00  55.00   0.50   10.00    --   -8.10  70.00   6.00  142
  3  \w      1.00  27.00   0.50   10.00    --    7.48 -99.00-150.00   52
  4  \w    -30.00   6.00   0.50   10.00    --   -8.10  77.00 -30.00   72
  5  \w    -11.00  15.00   0.50   10.00    --   -8.10 -77.00 120.00   52
  6  \w    -14.00  16.00   0.50   10.00    --   -8.10  19.00 150.00   60
  7  \w     34.00  61.00   0.50   10.00    --   -8.10  19.00 150.00   54
  8  \w    -23.00   3.00   0.50   10.00    --   -8.10 -57.00   0.00   52
  9  \w    -41.00  11.00   0.50   10.00    --   -8.10 -77.00  90.00  104
;
_diffrn_measurement_device 'four-circle diffractometer'
_diffrn_measurement_device_type 'SuperNova, Dual, Cu at home/near, Pilatus 200K'
_diffrn_measurement_method '\w scans'
_diffrn_radiation_type MoK\a
_diffrn_radiation_wavelength 0.71073
_diffrn_reflns_av_R_equivalents 0.0485
_diffrn_reflns_av_unetI/netI 0.0601
_diffrn_reflns_Laue_measured_fraction_full 0.997
_diffrn_reflns_Laue_measured_fraction_max 0.997
_diffrn_reflns_limit_h_max 31
_diffrn_reflns_limit_h_min -31
_diffrn_reflns_limit_k_max 17
_diffrn_reflns_limit_k_min -15
_diffrn_reflns_limit_l_max 15
_diffrn_reflns_limit_l_min -16
_diffrn_reflns_number 22011
_diffrn_reflns_point_group_measured_fraction_full 0.941
_diffrn_reflns_point_group_measured_fraction_max 0.920
_diffrn_reflns_theta_full 25.242
_diffrn_reflns_theta_max 28.000
_diffrn_reflns_theta_min 3.311
_exptl_absorpt_coefficient_mu 0.634
_exptl_absorpt_correction_T_max 1.00000
_exptl_absorpt_correction_T_min 0.68540
_exptl_absorpt_correction_type multi-scan
_exptl_absorpt_process_details
;
CrysAlisPro 1.171.42.52a (Rigaku Oxford Diffraction, 2022)
Empirical absorption correction using spherical harmonics,
implemented in SCALE3 ABSPACK scaling algorithm.
;
_exptl_crystal_colour 'clear dark black'
_exptl_crystal_colour_lustre clear
_exptl_crystal_colour_modifier dark
_exptl_crystal_colour_primary black
_exptl_crystal_density_diffrn 1.248
_exptl_crystal_description block
_exptl_crystal_F_000 1584
_exptl_crystal_preparation 'As per the reaction scheme'
_exptl_crystal_recrystallization_method 'Slow vapour diffusion'
_exptl_crystal_size_max 0.26
_exptl_crystal_size_mid 0.25
_exptl_crystal_size_min 0.19
_refine_diff_density_max 0.678
_refine_diff_density_min -0.281
_refine_diff_density_rms 0.055
_refine_ls_abs_structure_details
;
 Refined as an inversion twin.
;
_refine_ls_abs_structure_Flack 0.476(19)
_refine_ls_extinction_method none
_refine_ls_goodness_of_fit_ref 1.040
_refine_ls_hydrogen_treatment constr
_refine_ls_matrix_type full
_refine_ls_number_parameters 888
_refine_ls_number_reflns 8756
_refine_ls_number_restraints 877
_refine_ls_restrained_S_all 1.012
_refine_ls_R_factor_all 0.0585
_refine_ls_R_factor_gt 0.0447
_refine_ls_shift/su_max 0.000
_refine_ls_shift/su_mean 0.000
_refine_ls_structure_factor_coef Fsqd
_refine_ls_weighting_details 'w=1/[\s^2^(Fo^2^)+(0.0515P)^2^+2.2469P] where P=(Fo^2^+2Fc^2^)/3'
_refine_ls_weighting_scheme calc
_refine_ls_wR_factor_gt 0.1066
_refine_ls_wR_factor_ref 0.1145
_reflns_Friedel_coverage 0.769
_reflns_Friedel_fraction_full 0.881
_reflns_Friedel_fraction_max 0.835
_reflns_number_gt 7313
_reflns_number_total 8756
_reflns_threshold_expression 'I > 2\s(I)'
_cod_data_source_file d3dt00090g2.cif
_cod_data_source_block csp-ska-kp2_auto
_cod_database_code 7712592
_shelx_shelxl_version_number 2018/3
_shelx_space_group_comment
;
The symmetry employed for this shelxl refinement is uniquely defined
by the following loop, which should always be used as a source of
symmetry information in preference to the above space-group names.
They are only intended as comments.
;
_shelx_estimated_absorpt_t_max 0.889
_shelx_estimated_absorpt_t_min 0.852
_olex2_refinement_description
;
1. Twinned data refinement
 Scales: 0.524(19)
 0.476(19)
2. Fixed Uiso
 At 1.2 times of:
  All C(H) groups
 At 1.5 times of:
  All C(H,H,H) groups
3. Uiso/Uaniso restraints and constraints
Uanis(C6) \\sim Ueq, Uanis(C6A) \\sim Ueq, Uanis(C20) \\sim Ueq, Uanis(C20A)
\\sim Ueq, Uanis(C26) \\sim Ueq, Uanis(C26A) \\sim Ueq: with sigma of 0.005 and
sigma for terminal atoms of 0.01
Uanis(C3A) \\sim Ueq, Uanis(C33A) \\sim Ueq, Uanis(C34) \\sim Ueq, Uanis(C34A)
\\sim Ueq: with sigma of 0.005 and sigma for terminal atoms of 0.01
4. Rigid body (RIGU) restrains
 All non-hydrogen atoms
 with sigma for 1-2 distances of 0.001 and sigma for 1-3 distances of 0.001
5. Others
 Sof(S2A)=Sof(S1A)=Sof(C21A)=Sof(H21D)=Sof(H21E)=Sof(H21F)=Sof(C15A)=Sof(C16A)=
 Sof(H16A)=Sof(C17A)=Sof(H17A)=Sof(C18A)=Sof(H18A)=Sof(C19A)=Sof(H19A)=
 Sof(C20A)=Sof(N1A)=Sof(C2A)=Sof(Ni1A)=Sof(C1A)=Sof(C3A)=Sof(H3A)=Sof(O2A)=
 Sof(O1A)=Sof(N2A)=Sof(C6A)=Sof(C4A)=Sof(C22A)=Sof(C23A)=Sof(C36A)=Sof(C37A)=
 Sof(H37A)=Sof(C38A)=Sof(H38A)=Sof(C39A)=Sof(H39A)=Sof(C40A)=Sof(H40A)=
 Sof(C41A)=Sof(C5A)=Sof(H5A)=Sof(C11A)=Sof(C7A)=Sof(C27A)=Sof(C24A)=Sof(H24A)=
 Sof(C12A)=Sof(H12D)=Sof(H12E)=Sof(H12F)=Sof(C13A)=Sof(H13D)=Sof(H13E)=
 Sof(H13F)=Sof(C14A)=Sof(H14D)=Sof(H14E)=Sof(H14F)=Sof(C8A)=Sof(H8AA)=Sof(H8AB)=
 Sof(H8AC)=Sof(C9A)=Sof(H9AA)=Sof(H9AB)=Sof(H9AC)=Sof(C10A)=Sof(H10D)=Sof(H10E)=
 Sof(H10F)=Sof(C26A)=Sof(H26A)=Sof(C32A)=Sof(C25A)=Sof(C33A)=Sof(H33D)=
 Sof(H33E)=Sof(H33F)=Sof(C34A)=Sof(H34D)=Sof(H34E)=Sof(H34F)=Sof(C35A)=
 Sof(H35D)=Sof(H35E)=Sof(H35F)=Sof(C28A)=Sof(C42A)=Sof(H42D)=Sof(H42E)=
 Sof(H42F)=Sof(C29A)=Sof(H29D)=Sof(H29E)=Sof(H29F)=Sof(C30A)=Sof(H30D)=
 Sof(H30E)=Sof(H30F)=Sof(C31A)=Sof(H31D)=Sof(H31E)=Sof(H31F)=1-FVAR(1)
 Sof(S1)=Sof(O2)=Sof(N1)=Sof(C1)=Sof(C2)=Sof(C3)=Sof(H3)=Sof(C4)=Sof(C5)=
 Sof(H5)=Sof(C6)=Sof(C7)=Sof(C8)=Sof(H8A)=Sof(H8B)=Sof(H8C)=Sof(C9)=Sof(H9A)=
 Sof(H9B)=Sof(H9C)=Sof(C10)=Sof(H10A)=Sof(H10B)=Sof(H10C)=Sof(C11)=Sof(C12)=
 Sof(H12A)=Sof(H12B)=Sof(H12C)=Sof(C13)=Sof(H13A)=Sof(H13B)=Sof(H13C)=Sof(C14)=
 Sof(H14A)=Sof(H14B)=Sof(H14C)=Sof(C15)=Sof(C16)=Sof(H16)=Sof(C17)=Sof(H17)=
 Sof(C18)=Sof(H18)=Sof(C19)=Sof(H19)=Sof(C20)=Sof(C21)=Sof(H21A)=Sof(H21B)=
 Sof(H21C)=Sof(C22)=Sof(C23)=Sof(C24)=Sof(H24)=Sof(C25)=Sof(C26)=Sof(H26)=
 Sof(C27)=Sof(C28)=Sof(C29)=Sof(H29A)=Sof(H29B)=Sof(H29C)=Sof(C30)=Sof(H30A)=
 Sof(H30B)=Sof(H30C)=Sof(C31)=Sof(H31A)=Sof(H31B)=Sof(H31C)=Sof(C32)=Sof(C33)=
 Sof(H33A)=Sof(H33B)=Sof(H33C)=Sof(C34)=Sof(H34A)=Sof(H34B)=Sof(H34C)=Sof(C35)=
 Sof(H35A)=Sof(H35B)=Sof(H35C)=Sof(Ni1)=Sof(S2)=Sof(O1)=Sof(N2)=Sof(C36)=
 Sof(C37)=Sof(H37)=Sof(C38)=Sof(H38)=Sof(C39)=Sof(H39)=Sof(C40)=Sof(H40)=
 Sof(C41)=Sof(C42)=Sof(H42A)=Sof(H42B)=Sof(H42C)=FVAR(1)
6.a Riding coordinates:
 C34(H34A,H34B,H34C)
6.b Aromatic/amide H refined with riding coordinates:
 C3(H3), C5(H5), C16(H16), C17(H17), C18(H18), C19(H19), C24(H24), C26(H26),
 C37(H37), C38(H38), C39(H39), C40(H40), C16A(H16A), C17A(H17A), C18A(H18A),
 C19A(H19A), C3A(H3A), C37A(H37A), C38A(H38A), C39A(H39A), C40A(H40A), C5A(H5A),
  C24A(H24A), C26A(H26A)
6.c Fitted hexagon refined as free rotating group:
 C15(C16,C17,C18,C19,C20), C15A(C16A,C17A,C18A,C19A,C20A)
6.d Idealised Me refined as rotating group:
 C8(H8A,H8B,H8C), C9(H9A,H9B,H9C), C10(H10A,H10B,H10C), C12(H12A,H12B,H12C),
 C13(H13A,H13B,H13C), C14(H14A,H14B,H14C), C21(H21A,H21B,H21C), C29(H29A,H29B,
 H29C), C30(H30A,H30B,H30C), C31(H31A,H31B,H31C), C33(H33A,H33B,H33C), C35(H35A,
 H35B,H35C), C42(H42A,H42B,H42C), C21A(H21D,H21E,H21F), C12A(H12D,H12E,H12F),
 C13A(H13D,H13E,H13F), C14A(H14D,H14E,H14F), C8A(H8AA,H8AB,H8AC), C9A(H9AA,H9AB,
 H9AC), C10A(H10D,H10E,H10F), C33A(H33D,H33E,H33F), C34A(H34D,H34E,H34F),
 C35A(H35D,H35E,H35F), C42A(H42D,H42E,H42F), C29A(H29D,H29E,H29F), C30A(H30D,
 H30E,H30F), C31A(H31D,H31E,H31F)
;
_olex2_submission_special_instructions 'No special instructions were received'
_oxdiff_exptl_absorpt_empirical_details
;
Empirical correction (ABSPACK) includes:
- Absorption correction using spherical harmonics
- Frame scaling
;

loop_
_space_group_symop_operation_xyz
'x, y, z'
'-x, y, -z'
'x+1/2, y+1/2, z'
'-x+1/2, y+1/2, -z'

loop_
_atom_site_label
_atom_site_type_symbol
_atom_site_fract_x
_atom_site_fract_y
_atom_site_fract_z
_atom_site_U_iso_or_equiv
_atom_site_adp_type
_atom_site_occupancy
_atom_site_site_symmetry_order
_atom_site_calc_flag
_atom_site_refinement_flags_posn
_atom_site_refinement_flags_adp
_atom_site_refinement_flags_occupancy
_atom_site_disorder_assembly
_atom_site_disorder_group
S1 S 0.4444(3) 0.6857(6) 0.5684(6) 0.0499(19) Uani 0.601(4) 1 d . . P A 1
O2 O 0.4228(3) 0.4703(5) 0.7173(6) 0.0248(16) Uani 0.601(4) 1 d . . P A 1
N1 N 0.4865(3) 0.6276(7) 0.7807(8) 0.0200(17) Uani 0.601(4) 1 d . . P A 1
C1 C 0.5848(4) 0.6158(7) 0.8087(9) 0.018(2) Uani 0.601(4) 1 d . . P A 1
C2 C 0.5357(5) 0.6775(6) 0.8072(13) 0.018(2) Uani 0.601(4) 1 d . . P A 1
C3 C 0.5416(6) 0.7798(8) 0.8241(19) 0.019(2) Uani 0.601(4) 1 d . . P A 1
H3 H 0.508952 0.820595 0.823472 0.023 Uiso 0.601(4) 1 calc R U P A 1
C4 C 0.5948(6) 0.8204(8) 0.8414(16) 0.0139(18) Uani 0.601(4) 1 d . . P A 1
C5 C 0.6431(7) 0.7559(10) 0.8482(19) 0.015(2) Uani 0.601(4) 1 d . . P A 1
H5 H 0.679768 0.784674 0.863866 0.018 Uiso 0.601(4) 1 calc R U P A 1
C6 C 0.6398(5) 0.6544(8) 0.8332(10) 0.0150(18) Uani 0.601(4) 1 d . U P A 1
C7 C 0.6044(6) 0.9331(9) 0.8511(17) 0.0157(16) Uani 0.601(4) 1 d . . P A 1
C8 C 0.6592(8) 0.9673(17) 0.9310(18) 0.035(3) Uani 0.601(4) 1 d . . P A 1
H8A H 0.657211 0.940197 1.003780 0.052 Uiso 0.601(4) 1 calc R U P A 1
H8B H 0.660388 1.039689 0.934801 0.052 Uiso 0.601(4) 1 calc R U P A 1
H8C H 0.693522 0.942790 0.903391 0.052 Uiso 0.601(4) 1 calc R U P A 1
C9 C 0.5534(5) 0.9988(11) 0.8808(10) 0.029(2) Uani 0.601(4) 1 d . . P A 1
H9A H 0.519902 0.987035 0.827728 0.044 Uiso 0.601(4) 1 calc R U P A 1
H9B H 0.563985 1.068816 0.879525 0.044 Uiso 0.601(4) 1 calc R U P A 1
H9C H 0.544717 0.981158 0.953612 0.044 Uiso 0.601(4) 1 calc R U P A 1
C10 C 0.6156(7) 0.9720(15) 0.7336(12) 0.028(2) Uani 0.601(4) 1 d . . P A 1
H10A H 0.648680 0.937833 0.711190 0.043 Uiso 0.601(4) 1 calc R U P A 1
H10B H 0.622866 1.043423 0.736845 0.043 Uiso 0.601(4) 1 calc R U P A 1
H10C H 0.582209 0.958576 0.680842 0.043 Uiso 0.601(4) 1 calc R U P A 1
C11 C 0.6920(5) 0.5861(10) 0.8462(12) 0.0180(19) Uani 0.601(4) 1 d . . P A 1
C12 C 0.6967(6) 0.5320(10) 0.7380(9) 0.030(2) Uani 0.601(4) 1 d . . P A 1
H12A H 0.661981 0.493666 0.716931 0.045 Uiso 0.601(4) 1 calc R U P A 1
H12B H 0.729433 0.487271 0.747111 0.045 Uiso 0.601(4) 1 calc R U P A 1
H12C H 0.701542 0.580641 0.681332 0.045 Uiso 0.601(4) 1 calc R U P A 1
C13 C 0.7471(8) 0.648(2) 0.878(3) 0.028(3) Uani 0.601(4) 1 d . . P A 1
H13A H 0.751633 0.696171 0.820846 0.042 Uiso 0.601(4) 1 calc R U P A 1
H13B H 0.780108 0.603897 0.887796 0.042 Uiso 0.601(4) 1 calc R U P A 1
H13C H 0.744245 0.683265 0.946597 0.042 Uiso 0.601(4) 1 calc R U P A 1
C14 C 0.6863(7) 0.5124(11) 0.9369(9) 0.023(2) Uani 0.601(4) 1 d . . P A 1
H14A H 0.684116 0.548158 1.004960 0.034 Uiso 0.601(4) 1 calc R U P A 1
H14B H 0.719423 0.468447 0.945454 0.034 Uiso 0.601(4) 1 calc R U P A 1
H14C H 0.651752 0.473081 0.918608 0.034 Uiso 0.601(4) 1 calc R U P A 1
C15 C 0.4333(4) 0.6757(9) 0.7750(8) 0.0204(19) Uani 0.601(4) 1 d G . P A 1
C16 C 0.4083(4) 0.6906(8) 0.8692(7) 0.029(2) Uani 0.601(4) 1 d G . P A 1
H16 H 0.427819 0.671861 0.937637 0.035 Uiso 0.601(4) 1 calc R U P A 1
C17 C 0.3546(4) 0.7330(9) 0.8632(7) 0.030(2) Uani 0.601(4) 1 d G . P A 1
H17 H 0.337485 0.743227 0.927583 0.036 Uiso 0.601(4) 1 calc R U P A 1
C18 C 0.3260(4) 0.7605(10) 0.7630(8) 0.026(2) Uani 0.601(4) 1 d G . P A 1
H18 H 0.289311 0.789430 0.758928 0.031 Uiso 0.601(4) 1 calc R U P A 1
C19 C 0.3510(5) 0.7455(12) 0.6688(7) 0.021(2) Uani 0.601(4) 1 d G . P A 1
H19 H 0.331471 0.764268 0.600325 0.025 Uiso 0.601(4) 1 calc R U P A 1
C20 C 0.4047(5) 0.7031(12) 0.6748(7) 0.019(2) Uani 0.601(4) 1 d G U P A 1
C21 C 0.3971(11) 0.737(3) 0.451(2) 0.045(5) Uani 0.601(4) 1 d . . P A 1
H21A H 0.413987 0.725194 0.384079 0.067 Uiso 0.601(4) 1 calc R U P A 1
H21B H 0.392322 0.808164 0.461295 0.067 Uiso 0.601(4) 1 calc R U P A 1
H21C H 0.359969 0.704245 0.446105 0.067 Uiso 0.601(4) 1 calc R U P A 1
C22 C 0.4128(3) 0.3772(6) 0.6918(6) 0.0193(16) Uani 0.601(4) 1 d . . P A 1
C23 C 0.4616(2) 0.3143(5) 0.6971(6) 0.0202(12) Uani 0.601(4) 1 d . . P A 1
C24 C 0.4556(3) 0.2111(5) 0.6778(6) 0.0196(12) Uani 0.601(4) 1 d . . P A 1
H24 H 0.488195 0.169982 0.680226 0.023 Uiso 0.601(4) 1 calc R U P A 1
C25 C 0.4021(3) 0.1713(6) 0.6555(6) 0.0160(15) Uani 0.601(4) 1 d . . P A 1
C26 C 0.3546(6) 0.2358(9) 0.6476(13) 0.018(2) Uani 0.601(4) 1 d . U P A 1
H26 H 0.317968 0.206938 0.631476 0.022 Uiso 0.601(4) 1 calc R U P A 1
C27 C 0.3573(5) 0.3370(10) 0.6615(12) 0.019(2) Uani 0.601(4) 1 d . . P A 1
C28 C 0.3946(6) 0.0598(9) 0.6452(10) 0.022(2) Uani 0.601(4) 1 d . . P A 1
C29 C 0.3941(8) 0.0195(11) 0.7608(12) 0.041(3) Uani 0.601(4) 1 d . . P A 1
H29A H 0.430505 0.034303 0.804285 0.061 Uiso 0.601(4) 1 calc R U P A 1
H29B H 0.388285 -0.052277 0.757824 0.061 Uiso 0.601(4) 1 calc R U P A 1
H29C H 0.363278 0.050772 0.794161 0.061 Uiso 0.601(4) 1 calc R U P A 1
C30 C 0.4434(8) 0.0118(12) 0.5944(16) 0.046(3) Uani 0.601(4) 1 d . . P A 1
H30A H 0.443397 0.036239 0.520022 0.069 Uiso 0.601(4) 1 calc R U P A 1
H30B H 0.438545 -0.060195 0.593205 0.069 Uiso 0.601(4) 1 calc R U P A 1
H30C H 0.479569 0.028720 0.637589 0.069 Uiso 0.601(4) 1 calc R U P A 1
C31 C 0.3405(6) 0.0308(13) 0.5747(11) 0.036(3) Uani 0.601(4) 1 d . . P A 1
H31A H 0.307693 0.054825 0.607844 0.054 Uiso 0.601(4) 1 calc R U P A 1
H31B H 0.338605 -0.041423 0.568228 0.054 Uiso 0.601(4) 1 calc R U P A 1
H31C H 0.340202 0.060202 0.502420 0.054 Uiso 0.601(4) 1 calc R U P A 1
C32 C 0.3059(9) 0.4128(14) 0.649(2) 0.022(2) Uani 0.601(4) 1 d . . P A 1
C33 C 0.3139(11) 0.4864(19) 0.5656(14) 0.026(3) Uani 0.601(4) 1 d . . P A 1
H33A H 0.315853 0.452926 0.496044 0.039 Uiso 0.601(4) 1 calc R U P A 1
H33B H 0.349245 0.522802 0.586680 0.039 Uiso 0.601(4) 1 calc R U P A 1
H33C H 0.281845 0.532701 0.558123 0.039 Uiso 0.601(4) 1 calc R U P A 1
C34 C 0.2498(10) 0.3474(18) 0.608(2) 0.034(4) Uani 0.601(4) 1 d . U P A 1
H34A H 0.216735 0.391371 0.597049 0.051 Uiso 0.601(4) 1 d R U P A 1
H34B H 0.254805 0.314361 0.539889 0.051 Uiso 0.601(4) 1 d R U P A 1
H34C H 0.243735 0.297551 0.663259 0.051 Uiso 0.601(4) 1 d R U P A 1
C35 C 0.2993(7) 0.4585(12) 0.7554(13) 0.027(2) Uani 0.601(4) 1 d . . P A 1
H35A H 0.335141 0.489829 0.785226 0.041 Uiso 0.601(4) 1 calc R U P A 1
H35B H 0.289236 0.407370 0.805601 0.041 Uiso 0.601(4) 1 calc R U P A 1
H35C H 0.269234 0.508545 0.745551 0.041 Uiso 0.601(4) 1 calc R U P A 1
Ni1 Ni 0.49843(4) 0.49653(9) 0.75227(18) 0.0233(4) Uani 0.601(4) 1 d . . P A 1
S2 S 0.55840(9) 0.31151(18) 0.93880(16) 0.0304(6) Uani 0.601(4) 1 d . . P A 1
O1 O 0.57406(19) 0.5224(4) 0.7854(5) 0.0226(11) Uani 0.601(4) 1 d . . P A 1
N2 N 0.5102(2) 0.3652(4) 0.7210(5) 0.0247(12) Uani 0.601(4) 1 d . . P A 1
C36 C 0.5646(3) 0.3167(5) 0.7238(6) 0.0219(12) Uani 0.601(4) 1 d . . P A 1
C37 C 0.5885(4) 0.3012(6) 0.6290(6) 0.0306(14) Uani 0.601(4) 1 d . . P A 1
H37 H 0.568633 0.320936 0.561153 0.037 Uiso 0.601(4) 1 calc R U P A 1
C38 C 0.6406(3) 0.2576(6) 0.6327(6) 0.0323(14) Uani 0.601(4) 1 d . . P A 1
H38 H 0.656389 0.245418 0.567216 0.039 Uiso 0.601(4) 1 calc R U P A 1
C39 C 0.6707(3) 0.2311(5) 0.7319(6) 0.0287(13) Uani 0.601(4) 1 d . . P A 1
H39 H 0.707311 0.202037 0.734499 0.034 Uiso 0.601(4) 1 calc R U P A 1
C40 C 0.6467(3) 0.2475(6) 0.8277(7) 0.0230(14) Uani 0.601(4) 1 d . . P A 1
H40 H 0.667144 0.229321 0.895525 0.028 Uiso 0.601(4) 1 calc R U P A 1
C41 C 0.5932(2) 0.2903(4) 0.8247(5) 0.0191(11) Uani 0.601(4) 1 d . . P A 1
C42 C 0.6061(3) 0.2588(7) 1.0458(6) 0.0405(18) Uani 0.601(4) 1 d . . P A 1
H42A H 0.616292 0.191677 1.025538 0.061 Uiso 0.601(4) 1 calc R U P A 1
H42B H 0.587718 0.256243 1.112317 0.061 Uiso 0.601(4) 1 calc R U P A 1
H42C H 0.640427 0.299536 1.058478 0.061 Uiso 0.601(4) 1 calc R U P A 1
S2A S 0.56217(14) 0.3048(2) 0.5908(3) 0.0428(9) Uani 0.399(4) 1 d . . P A 2
S1A S 0.4448(2) 0.6817(5) 0.5691(5) 0.0116(13) Uani 0.399(4) 1 d . . P A 2
C21A C 0.4037(13) 0.726(4) 0.457(3) 0.031(6) Uani 0.399(4) 1 d . . P A 2
H21D H 0.425719 0.726800 0.395608 0.046 Uiso 0.399(4) 1 calc R U P A 2
H21E H 0.391288 0.793340 0.471789 0.046 Uiso 0.399(4) 1 calc R U P A 2
H21F H 0.370396 0.683274 0.440451 0.046 Uiso 0.399(4) 1 calc R U P A 2
C15A C 0.4280(5) 0.6921(12) 0.7877(11) 0.013(2) Uani 0.399(4) 1 d G . P A 2
C16A C 0.3967(5) 0.7129(11) 0.8725(9) 0.016(2) Uani 0.399(4) 1 d G . P A 2
H16A H 0.411722 0.697377 0.945179 0.020 Uiso 0.399(4) 1 calc R U P A 2
C17A C 0.3434(5) 0.7563(11) 0.8510(10) 0.018(2) Uani 0.399(4) 1 d G . P A 2
H17A H 0.321984 0.770485 0.908934 0.021 Uiso 0.399(4) 1 calc R U P A 2
C18A C 0.3214(6) 0.7789(14) 0.7447(11) 0.017(3) Uani 0.399(4) 1 d G . P A 2
H18A H 0.285004 0.808614 0.729976 0.020 Uiso 0.399(4) 1 calc R U P A 2
C19A C 0.3528(7) 0.7582(18) 0.6599(10) 0.019(3) Uani 0.399(4) 1 d G . P A 2
H19A H 0.337762 0.773636 0.587260 0.022 Uiso 0.399(4) 1 calc R U P A 2
C20A C 0.4061(7) 0.7147(17) 0.6814(10) 0.014(2) Uani 0.399(4) 1 d G U P A 2
N1A N 0.4807(5) 0.6403(10) 0.8098(12) 0.016(2) Uani 0.399(4) 1 d . . P A 2
C2A C 0.5312(7) 0.6955(11) 0.8239(19) 0.016(3) Uani 0.399(4) 1 d . . P A 2
Ni1A Ni 0.49000(6) 0.50661(11) 0.8064(2) 0.0172(4) Uani 0.399(4) 1 d . . P A 2
C1A C 0.5778(5) 0.6261(10) 0.8389(13) 0.014(3) Uani 0.399(4) 1 d . . P A 2
C3A C 0.5380(9) 0.7955(12) 0.831(3) 0.014(3) Uani 0.399(4) 1 d . U P A 2
H3A H 0.505892 0.838097 0.822622 0.016 Uiso 0.399(4) 1 calc R U P A 2
O2A O 0.4155(4) 0.4783(7) 0.7574(8) 0.019(2) Uani 0.399(4) 1 d . . P A 2
O1A O 0.5661(3) 0.5326(5) 0.8379(6) 0.0176(14) Uani 0.399(4) 1 d . . P A 2
N2A N 0.5015(3) 0.3725(5) 0.7955(7) 0.0217(16) Uani 0.399(4) 1 d . . P A 2
C6A C 0.6353(7) 0.6678(12) 0.8526(15) 0.012(2) Uani 0.399(4) 1 d . U P A 2
C4A C 0.5934(11) 0.8350(14) 0.850(3) 0.022(4) Uani 0.399(4) 1 d . . P A 2
C22A C 0.4064(4) 0.3848(8) 0.7340(9) 0.016(2) Uani 0.399(4) 1 d . . P A 2
C23A C 0.4551(4) 0.3219(7) 0.7574(9) 0.0203(18) Uani 0.399(4) 1 d . . P A 2
C36A C 0.5561(4) 0.3254(6) 0.8174(9) 0.0277(17) Uani 0.399(4) 1 d . . P A 2
C37A C 0.5802(6) 0.3121(10) 0.9214(14) 0.036(2) Uani 0.399(4) 1 d . . P A 2
H37A H 0.559764 0.333413 0.978332 0.043 Uiso 0.399(4) 1 calc R U P A 2
C38A C 0.6332(4) 0.2692(7) 0.9493(11) 0.040(2) Uani 0.399(4) 1 d . . P A 2
H38A H 0.648333 0.259987 1.023224 0.048 Uiso 0.399(4) 1 calc R U P A 2
C39A C 0.6622(5) 0.2412(11) 0.8689(15) 0.043(3) Uani 0.399(4) 1 d . . P A 2
H39A H 0.698505 0.211928 0.886751 0.051 Uiso 0.399(4) 1 calc R U P A 2
C40A C 0.6416(5) 0.2531(9) 0.7620(15) 0.041(2) Uani 0.399(4) 1 d . . P A 2
H40A H 0.663361 0.232709 0.706707 0.049 Uiso 0.399(4) 1 calc R U P A 2
C41A C 0.5868(5) 0.2966(9) 0.7344(12) 0.037(2) Uani 0.399(4) 1 d . . P A 2
C5A C 0.6388(11) 0.7679(16) 0.853(3) 0.017(4) Uani 0.399(4) 1 d . . P A 2
H5A H 0.675822 0.795537 0.857055 0.020 Uiso 0.399(4) 1 calc R U P A 2
C11A C 0.6855(8) 0.5965(15) 0.8635(19) 0.018(3) Uani 0.399(4) 1 d . . P A 2
C7A C 0.6045(14) 0.9460(17) 0.851(3) 0.032(3) Uani 0.399(4) 1 d . . P A 2
C27A C 0.3545(7) 0.3465(13) 0.6847(18) 0.013(3) Uani 0.399(4) 1 d . . P A 2
C24A C 0.4501(4) 0.2181(7) 0.7352(10) 0.024(2) Uani 0.399(4) 1 d . . P A 2
H24A H 0.482039 0.175778 0.750191 0.029 Uiso 0.399(4) 1 calc R U P A 2
C12A C 0.6860(8) 0.5316(14) 0.7644(14) 0.023(3) Uani 0.399(4) 1 d . . P A 2
H12D H 0.652041 0.489679 0.755898 0.035 Uiso 0.399(4) 1 calc R U P A 2
H12E H 0.719996 0.489732 0.773392 0.035 Uiso 0.399(4) 1 calc R U P A 2
H12F H 0.686339 0.573182 0.699795 0.035 Uiso 0.399(4) 1 calc R U P A 2
C13A C 0.7419(12) 0.648(3) 0.879(5) 0.026(5) Uani 0.399(4) 1 d . . P A 2
H13D H 0.746308 0.687107 0.813807 0.039 Uiso 0.399(4) 1 calc R U P A 2
H13E H 0.772277 0.598242 0.889602 0.039 Uiso 0.399(4) 1 calc R U P A 2
H13F H 0.744053 0.691219 0.942170 0.039 Uiso 0.399(4) 1 calc R U P A 2
C14A C 0.6831(11) 0.5298(17) 0.9654(14) 0.026(4) Uani 0.399(4) 1 d . . P A 2
H14D H 0.688995 0.570562 1.031206 0.039 Uiso 0.399(4) 1 calc R U P A 2
H14E H 0.712901 0.479310 0.968310 0.039 Uiso 0.399(4) 1 calc R U P A 2
H14F H 0.645896 0.497491 0.960803 0.039 Uiso 0.399(4) 1 calc R U P A 2
C8A C 0.6552(13) 0.959(2) 0.921(3) 0.037(4) Uani 0.399(4) 1 d . . P A 2
H8AA H 0.651787 0.927609 0.991068 0.056 Uiso 0.399(4) 1 calc R U P A 2
H8AB H 0.662789 1.029626 0.931570 0.056 Uiso 0.399(4) 1 calc R U P A 2
H8AC H 0.686513 0.928090 0.888419 0.056 Uiso 0.399(4) 1 calc R U P A 2
C9A C 0.5578(10) 0.9801(18) 0.9117(19) 0.045(4) Uani 0.399(4) 1 d . . P A 2
H9AA H 0.521168 0.964360 0.869573 0.068 Uiso 0.399(4) 1 calc R U P A 2
H9AB H 0.560739 1.051816 0.922882 0.068 Uiso 0.399(4) 1 calc R U P A 2
H9AC H 0.560626 0.946687 0.982269 0.068 Uiso 0.399(4) 1 calc R U P A 2
C10A C 0.6023(12) 0.978(2) 0.740(2) 0.044(5) Uani 0.399(4) 1 d . . P A 2
H10D H 0.636696 0.955771 0.710839 0.066 Uiso 0.399(4) 1 calc R U P A 2
H10E H 0.599803 1.050007 0.736693 0.066 Uiso 0.399(4) 1 calc R U P A 2
H10F H 0.568871 0.948753 0.697233 0.066 Uiso 0.399(4) 1 calc R U P A 2
C26A C 0.3522(9) 0.2467(14) 0.6667(19) 0.016(3) Uani 0.399(4) 1 d . U P A 2
H26A H 0.317202 0.219148 0.635139 0.019 Uiso 0.399(4) 1 calc R U P A 2
C32A C 0.3032(13) 0.403(2) 0.647(3) 0.016(2) Uani 0.399(4) 1 d . . P A 2
C25A C 0.3994(5) 0.1813(9) 0.6927(10) 0.018(2) Uani 0.399(4) 1 d . . P A 2
C33A C 0.3187(16) 0.480(3) 0.552(2) 0.022(4) Uani 0.399(4) 1 d . U P A 2
H33D H 0.350271 0.522378 0.581833 0.033 Uiso 0.399(4) 1 calc R U P A 2
H33E H 0.285390 0.520626 0.528018 0.033 Uiso 0.399(4) 1 calc R U P A 2
H33F H 0.329534 0.442058 0.490618 0.033 Uiso 0.399(4) 1 calc R U P A 2
C34A C 0.2525(13) 0.356(2) 0.606(3) 0.018(3) Uani 0.399(4) 1 d . U P A 2
H34D H 0.258514 0.317530 0.541112 0.027 Uiso 0.399(4) 1 calc R U P A 2
H34E H 0.223077 0.405892 0.586085 0.027 Uiso 0.399(4) 1 calc R U P A 2
H34F H 0.240411 0.311598 0.661015 0.027 Uiso 0.399(4) 1 calc R U P A 2
C35A C 0.2870(9) 0.4734(17) 0.7468(18) 0.022(3) Uani 0.399(4) 1 d . . P A 2
H35D H 0.276750 0.431740 0.806026 0.033 Uiso 0.399(4) 1 calc R U P A 2
H35E H 0.254787 0.515927 0.720177 0.033 Uiso 0.399(4) 1 calc R U P A 2
H35F H 0.319761 0.514583 0.773463 0.033 Uiso 0.399(4) 1 calc R U P A 2
C28A C 0.3929(9) 0.0682(14) 0.6709(17) 0.024(3) Uani 0.399(4) 1 d . . P A 2
C42A C 0.5422(5) 0.4321(8) 0.5687(10) 0.041(3) Uani 0.399(4) 1 d . . P A 2
H42D H 0.541730 0.448307 0.491615 0.062 Uiso 0.399(4) 1 calc R U P A 2
H42E H 0.569663 0.474669 0.612358 0.062 Uiso 0.399(4) 1 calc R U P A 2
H42F H 0.504304 0.442785 0.590241 0.062 Uiso 0.399(4) 1 calc R U P A 2
C29A C 0.3941(8) 0.0156(18) 0.7826(19) 0.035(4) Uani 0.399(4) 1 d . . P A 2
H29D H 0.422924 0.046651 0.835302 0.053 Uiso 0.399(4) 1 calc R U P A 2
H29E H 0.403311 -0.054489 0.774769 0.053 Uiso 0.399(4) 1 calc R U P A 2
H29F H 0.356778 0.021588 0.808098 0.053 Uiso 0.399(4) 1 calc R U P A 2
C30A C 0.4415(11) 0.0304(17) 0.6140(19) 0.037(3) Uani 0.399(4) 1 d . . P A 2
H30D H 0.443432 0.068661 0.547439 0.055 Uiso 0.399(4) 1 calc R U P A 2
H30E H 0.435345 -0.039569 0.595596 0.055 Uiso 0.399(4) 1 calc R U P A 2
H30F H 0.477231 0.037819 0.662290 0.055 Uiso 0.399(4) 1 calc R U P A 2
C31A C 0.3354(9) 0.0406(19) 0.6057(17) 0.033(4) Uani 0.399(4) 1 d . . P A 2
H31D H 0.304460 0.063288 0.644891 0.050 Uiso 0.399(4) 1 calc R U P A 2
H31E H 0.333146 -0.031325 0.596442 0.050 Uiso 0.399(4) 1 calc R U P A 2
H31F H 0.332224 0.072489 0.534149 0.050 Uiso 0.399(4) 1 calc R U P A 2

loop_
_atom_site_aniso_label
_atom_site_aniso_U_11
_atom_site_aniso_U_22
_atom_site_aniso_U_33
_atom_site_aniso_U_23
_atom_site_aniso_U_13
_atom_site_aniso_U_12
S1 0.045(3) 0.058(4) 0.048(4) 0.010(3) 0.009(3) 0.017(2)
O2 0.016(2) 0.019(2) 0.036(5) 0.005(2) -0.009(3) -0.0032(14)
N1 0.017(2) 0.018(3) 0.024(5) 0.005(3) -0.004(2) -0.0044(16)
C1 0.018(2) 0.015(2) 0.018(6) 0.003(2) -0.003(3) -0.0021(17)
C2 0.017(2) 0.014(3) 0.022(5) 0.001(3) -0.005(2) -0.0033(18)
C3 0.015(3) 0.015(3) 0.027(6) 0.002(4) 0.000(3) -0.002(2)
C4 0.017(3) 0.015(3) 0.010(4) -0.003(3) 0.001(2) -0.003(2)
C5 0.014(3) 0.018(3) 0.013(6) -0.003(3) 0.000(3) -0.002(2)
C6 0.017(2) 0.017(3) 0.011(4) -0.003(2) -0.002(2) -0.0014(17)
C7 0.008(3) 0.017(3) 0.022(3) -0.007(3) 0.002(2) -0.004(2)
C8 0.021(3) 0.034(8) 0.045(6) -0.010(5) -0.011(4) -0.013(4)
C9 0.018(3) 0.024(5) 0.047(5) -0.008(4) 0.009(3) 0.002(3)
C10 0.034(6) 0.020(4) 0.033(4) 0.005(3) 0.012(3) 0.001(4)
C11 0.014(3) 0.021(3) 0.019(4) 0.001(3) 0.001(3) 0.000(2)
C12 0.036(6) 0.033(4) 0.022(4) -0.006(3) 0.007(3) 0.008(4)
C13 0.015(4) 0.032(6) 0.037(8) -0.002(5) 0.003(4) -0.005(4)
C14 0.016(4) 0.029(5) 0.024(5) 0.008(4) 0.003(4) 0.006(3)
C15 0.019(2) 0.017(5) 0.023(3) -0.001(3) -0.004(2) -0.006(2)
C16 0.033(4) 0.027(5) 0.029(3) 0.007(3) 0.006(3) 0.002(3)
C17 0.033(5) 0.032(6) 0.026(3) 0.001(3) 0.007(3) 0.003(3)
C18 0.024(4) 0.023(6) 0.031(4) 0.004(3) 0.006(3) 0.003(3)
C19 0.017(3) 0.019(5) 0.026(3) 0.001(3) 0.000(3) -0.003(3)
C20 0.018(3) 0.016(5) 0.023(3) -0.001(3) -0.001(2) -0.001(3)
C21 0.051(11) 0.061(10) 0.020(4) -0.002(6) -0.004(6) 0.013(8)
C22 0.0178(19) 0.020(2) 0.019(4) 0.005(3) -0.004(2) -0.0038(15)
C23 0.0166(18) 0.020(2) 0.020(3) 0.002(2) -0.009(2) -0.0049(15)
C24 0.019(2) 0.020(2) 0.018(3) 0.003(2) -0.004(2) -0.0034(16)
C25 0.019(2) 0.020(2) 0.008(4) -0.004(2) -0.001(2) -0.0044(15)
C26 0.017(2) 0.021(3) 0.016(5) -0.001(3) 0.000(3) -0.0049(18)
C27 0.017(2) 0.022(3) 0.015(6) -0.002(3) -0.004(3) -0.0036(16)
C28 0.022(3) 0.021(3) 0.023(5) -0.006(3) 0.000(3) -0.003(2)
C29 0.076(8) 0.017(5) 0.029(4) -0.004(3) 0.004(3) -0.016(4)
C30 0.033(4) 0.042(5) 0.066(8) -0.035(6) 0.016(4) -0.007(4)
C31 0.031(4) 0.024(6) 0.048(6) -0.012(5) -0.012(4) -0.005(3)
C32 0.013(3) 0.020(4) 0.032(4) -0.001(3) -0.006(3) -0.006(2)
C33 0.020(7) 0.024(4) 0.033(5) 0.002(4) 0.000(4) -0.001(4)
C34 0.016(4) 0.032(6) 0.050(7) 0.002(5) -0.010(4) -0.011(4)
C35 0.017(6) 0.030(5) 0.033(4) 0.001(3) -0.004(3) 0.009(3)
Ni1 0.0131(4) 0.0132(4) 0.0401(10) 0.0025(5) -0.0098(4) -0.0019(3)
S2 0.0295(11) 0.0343(11) 0.0293(10) 0.0000(8) 0.0110(8) 0.0060(9)
O1 0.0152(19) 0.016(2) 0.034(3) 0.002(2) -0.009(2) -0.0014(13)
N2 0.0164(17) 0.021(2) 0.034(3) 0.001(2) -0.0086(18) -0.0044(14)
C36 0.019(2) 0.016(3) 0.030(2) 0.002(2) 0.0002(18) -0.006(2)
C37 0.029(3) 0.036(4) 0.026(3) -0.001(3) 0.001(2) -0.008(3)
C38 0.035(3) 0.033(4) 0.032(3) -0.006(3) 0.012(2) -0.006(2)
C39 0.021(3) 0.026(3) 0.041(3) -0.005(2) 0.011(2) -0.002(2)
C40 0.021(3) 0.022(4) 0.025(3) -0.006(3) -0.002(3) -0.003(3)
C41 0.018(2) 0.017(3) 0.023(2) -0.004(2) 0.0030(18) -0.0050(18)
C42 0.056(4) 0.038(4) 0.025(3) -0.001(3) -0.005(3) 0.003(3)
S2A 0.0319(16) 0.0348(16) 0.060(2) -0.0034(14) -0.0021(14) 0.0030(13)
S1A 0.004(2) 0.019(3) 0.013(3) -0.005(2) 0.0055(18) 0.0002(18)
C21A 0.014(6) 0.061(16) 0.019(5) 0.000(7) 0.006(6) 0.002(8)
C15A 0.013(3) 0.008(5) 0.017(4) -0.001(3) 0.002(2) -0.005(3)
C16A 0.008(4) 0.025(7) 0.014(3) 0.000(4) -0.003(3) 0.001(3)
C17A 0.009(4) 0.022(7) 0.021(4) 0.003(4) 0.000(3) 0.003(3)
C18A 0.015(4) 0.013(6) 0.022(5) 0.005(4) -0.001(3) 0.002(3)
C19A 0.020(4) 0.013(7) 0.023(4) 0.004(4) 0.003(3) 0.000(4)
C20A 0.018(4) 0.007(5) 0.018(3) 0.002(3) 0.003(3) -0.003(3)
N1A 0.015(2) 0.014(3) 0.020(7) -0.002(3) -0.001(3) -0.0021(19)
C2A 0.013(3) 0.014(3) 0.019(7) -0.004(3) -0.002(3) -0.002(2)
Ni1A 0.0145(6) 0.0142(6) 0.0214(10) 0.0003(6) -0.0037(5) -0.0015(4)
C1A 0.014(3) 0.013(3) 0.015(8) -0.003(3) 0.002(3) -0.002(2)
C3A 0.018(4) 0.012(3) 0.011(6) -0.004(4) 0.000(3) -0.002(2)
O2A 0.017(3) 0.013(2) 0.025(6) 0.004(3) -0.005(3) -0.0030(17)
O1A 0.017(3) 0.014(2) 0.020(4) -0.002(3) -0.004(3) -0.0021(17)
N2A 0.017(2) 0.012(3) 0.033(5) 0.003(3) -0.010(2) -0.0011(17)
C6A 0.014(3) 0.016(3) 0.006(5) 0.000(3) 0.001(3) -0.002(2)
C4A 0.018(4) 0.016(3) 0.030(10) -0.005(4) 0.000(4) -0.004(3)
C22A 0.018(3) 0.015(3) 0.015(6) 0.005(3) -0.003(3) -0.0023(19)
C23A 0.018(2) 0.014(2) 0.026(5) 0.004(3) -0.009(3) -0.0034(18)
C36A 0.017(3) 0.005(3) 0.057(4) 0.003(3) -0.014(2) -0.002(2)
C37A 0.024(4) 0.016(5) 0.061(5) 0.006(4) -0.018(3) -0.002(4)
C38A 0.025(4) 0.017(4) 0.069(5) 0.003(4) -0.024(3) -0.002(3)
C39A 0.023(5) 0.016(5) 0.083(6) -0.001(5) -0.015(3) -0.005(4)
C40A 0.019(4) 0.021(5) 0.079(6) -0.004(5) -0.009(4) -0.002(3)
C41A 0.018(4) 0.022(5) 0.068(5) 0.001(4) -0.005(3) -0.002(3)
C5A 0.016(4) 0.015(3) 0.019(11) -0.002(4) 0.001(5) -0.006(3)
C11A 0.016(3) 0.019(4) 0.020(6) 0.001(4) 0.003(3) 0.000(3)
C7A 0.034(6) 0.014(4) 0.047(7) -0.010(4) 0.003(4) -0.007(3)
C27A 0.015(3) 0.015(3) 0.008(7) 0.004(3) 0.000(3) -0.002(2)
C24A 0.021(3) 0.014(3) 0.033(6) 0.004(3) -0.013(4) -0.002(2)
C12A 0.024(7) 0.023(5) 0.024(6) 0.001(5) 0.004(5) 0.010(4)
C13A 0.014(4) 0.018(8) 0.045(12) 0.005(6) 0.001(5) 0.003(5)
C14A 0.019(5) 0.034(8) 0.025(7) 0.012(6) 0.004(6) 0.007(5)
C8A 0.039(6) 0.015(7) 0.056(9) -0.021(7) -0.002(6) -0.005(5)
C9A 0.042(7) 0.025(8) 0.070(11) -0.019(8) 0.014(8) -0.005(5)
C10A 0.058(13) 0.021(8) 0.052(7) -0.001(6) 0.003(5) -0.016(8)
C26A 0.015(3) 0.017(3) 0.014(6) 0.001(3) -0.001(4) -0.001(2)
C32A 0.016(3) 0.015(5) 0.016(5) 0.007(3) 0.001(3) -0.002(3)
C25A 0.018(3) 0.017(3) 0.017(7) -0.003(3) -0.004(3) -0.001(2)
C33A 0.010(6) 0.026(7) 0.030(7) 0.020(6) 0.007(5) 0.009(5)
C34A 0.012(4) 0.017(6) 0.025(7) 0.000(5) 0.003(4) 0.002(4)
C35A 0.016(8) 0.026(7) 0.022(5) -0.001(5) -0.002(5) 0.003(4)
C28A 0.022(4) 0.017(3) 0.032(8) -0.005(4) 0.000(4) -0.001(3)
C42A 0.046(6) 0.033(6) 0.043(6) -0.007(4) -0.004(5) 0.000(4)
C29A 0.023(6) 0.035(7) 0.050(9) 0.017(7) 0.010(5) 0.009(5)
C30A 0.036(5) 0.042(8) 0.032(7) -0.021(6) 0.002(5) 0.005(6)
C31A 0.032(5) 0.011(6) 0.052(10) -0.013(7) -0.009(6) 0.000(4)

loop_
_atom_type_symbol
_atom_type_description
_atom_type_scat_dispersion_real
_atom_type_scat_dispersion_imag
_atom_type_scat_source
C C 0.0033 0.0016 'International Tables Vol C Tables 4.2.6.8 and 6.1.1.4'
H H 0.0000 0.0000 'International Tables Vol C Tables 4.2.6.8 and 6.1.1.4'
N N 0.0061 0.0033 'International Tables Vol C Tables 4.2.6.8 and 6.1.1.4'
Ni Ni 0.3393 1.1124 'International Tables Vol C Tables 4.2.6.8 and 6.1.1.4'
O O 0.0106 0.0060 'International Tables Vol C Tables 4.2.6.8 and 6.1.1.4'
S S 0.1246 0.1234 'International Tables Vol C Tables 4.2.6.8 and 6.1.1.4'

loop_
_geom_angle_atom_site_label_1
_geom_angle_atom_site_label_2
_geom_angle_atom_site_label_3
_geom_angle
_geom_angle_site_symmetry_1
_geom_angle_site_symmetry_3
_geom_angle_publ_flag
C20 S1 C21 102.3(9) . . ?
C22 O2 Ni1 112.7(5) . . ?
C2 N1 C15 121.5(9) . . ?
C2 N1 Ni1 112.2(6) . . ?
C15 N1 Ni1 126.3(7) . . ?
C6 C1 C2 121.4(8) . . ?
O1 C1 C2 115.0(7) . . ?
O1 C1 C6 123.7(7) . . ?
N1 C2 C1 113.0(7) . . ?
N1 C2 C3 126.4(9) . . ?
C3 C2 C1 120.4(9) . . ?
C2 C3 H3 120.3 . . ?
C4 C3 C2 119.4(10) . . ?
C4 C3 H3 120.3 . . ?
C3 C4 C5 118.8(10) . . ?
C3 C4 C7 122.1(10) . . ?
C5 C4 C7 119.0(11) . . ?
C4 C5 H5 117.9 . . ?
C6 C5 C4 124.1(13) . . ?
C6 C5 H5 117.9 . . ?
C1 C6 C11 121.1(9) . . ?
C5 C6 C1 115.7(10) . . ?
C5 C6 C11 123.2(10) . . ?
C4 C7 C8 115.7(14) . . ?
C4 C7 C9 117.6(11) . . ?
C4 C7 C10 107.0(14) . . ?
C8 C7 C10 104.7(14) . . ?
C9 C7 C8 106.3(16) . . ?
C9 C7 C10 104.3(12) . . ?
C7 C8 H8A 109.5 . . ?
C7 C8 H8B 109.5 . . ?
C7 C8 H8C 109.5 . . ?
H8A C8 H8B 109.5 . . ?
H8A C8 H8C 109.5 . . ?
H8B C8 H8C 109.5 . . ?
C7 C9 H9A 109.5 . . ?
C7 C9 H9B 109.5 . . ?
C7 C9 H9C 109.5 . . ?
H9A C9 H9B 109.5 . . ?
H9A C9 H9C 109.5 . . ?
H9B C9 H9C 109.5 . . ?
C7 C10 H10A 109.5 . . ?
C7 C10 H10B 109.5 . . ?
C7 C10 H10C 109.5 . . ?
H10A C10 H10B 109.5 . . ?
H10A C10 H10C 109.5 . . ?
H10B C10 H10C 109.5 . . ?
C6 C11 C12 109.7(8) . . ?
C6 C11 C13 110.0(14) . . ?
C12 C11 C13 109.1(16) . . ?
C14 C11 C6 109.0(9) . . ?
C14 C11 C12 110.8(8) . . ?
C14 C11 C13 108.2(16) . . ?
C11 C12 H12A 109.5 . . ?
C11 C12 H12B 109.5 . . ?
C11 C12 H12C 109.5 . . ?
H12A C12 H12B 109.5 . . ?
H12A C12 H12C 109.5 . . ?
H12B C12 H12C 109.5 . . ?
C11 C13 H13A 109.5 . . ?
C11 C13 H13B 109.5 . . ?
C11 C13 H13C 109.5 . . ?
H13A C13 H13B 109.5 . . ?
H13A C13 H13C 109.5 . . ?
H13B C13 H13C 109.5 . . ?
C11 C14 H14A 109.5 . . ?
C11 C14 H14B 109.5 . . ?
C11 C14 H14C 109.5 . . ?
H14A C14 H14B 109.5 . . ?
H14A C14 H14C 109.5 . . ?
H14B C14 H14C 109.5 . . ?
C16 C15 N1 119.8(6) . . ?
C16 C15 C20 120.0 . . ?
C20 C15 N1 120.1(6) . . ?
C15 C16 H16 120.0 . . ?
C17 C16 C15 120.0 . . ?
C17 C16 H16 120.0 . . ?
C16 C17 H17 120.0 . . ?
C16 C17 C18 120.0 . . ?
C18 C17 H17 120.0 . . ?
C17 C18 H18 120.0 . . ?
C19 C18 C17 120.0 . . ?
C19 C18 H18 120.0 . . ?
C18 C19 H19 120.0 . . ?
C18 C19 C20 120.0 . . ?
C20 C19 H19 120.0 . . ?
C15 C20 S1 113.2(6) . . ?
C19 C20 S1 126.7(6) . . ?
C19 C20 C15 120.0 . . ?
S1 C21 H21A 109.5 . . ?
S1 C21 H21B 109.5 . . ?
S1 C21 H21C 109.5 . . ?
H21A C21 H21B 109.5 . . ?
H21A C21 H21C 109.5 . . ?
H21B C21 H21C 109.5 . . ?
O2 C22 C23 116.0(6) . . ?
O2 C22 C27 124.1(7) . . ?
C27 C22 C23 120.0(7) . . ?
C24 C23 C22 120.8(6) . . ?
N2 C23 C22 111.9(6) . . ?
N2 C23 C24 127.3(6) . . ?
C23 C24 H24 120.4 . . ?
C25 C24 C23 119.3(6) . . ?
C25 C24 H24 120.4 . . ?
C24 C25 C26 118.7(8) . . ?
C24 C25 C28 120.0(8) . . ?
C26 C25 C28 121.2(9) . . ?
C25 C26 H26 117.4 . . ?
C27 C26 C25 125.1(11) . . ?
C27 C26 H26 117.4 . . ?
C22 C27 C32 116.9(11) . . ?
C26 C27 C22 115.9(10) . . ?
C26 C27 C32 127.3(12) . . ?
C25 C28 C29 106.7(8) . . ?
C25 C28 C30 111.5(9) . . ?
C30 C28 C29 109.1(11) . . ?
C31 C28 C25 112.8(10) . . ?
C31 C28 C29 110.1(10) . . ?
C31 C28 C30 106.5(10) . . ?
C28 C29 H29A 109.5 . . ?
C28 C29 H29B 109.5 . . ?
C28 C29 H29C 109.5 . . ?
H29A C29 H29B 109.5 . . ?
H29A C29 H29C 109.5 . . ?
H29B C29 H29C 109.5 . . ?
C28 C30 H30A 109.5 . . ?
C28 C30 H30B 109.5 . . ?
C28 C30 H30C 109.5 . . ?
H30A C30 H30B 109.5 . . ?
H30A C30 H30C 109.5 . . ?
H30B C30 H30C 109.5 . . ?
C28 C31 H31A 109.5 . . ?
C28 C31 H31B 109.5 . . ?
C28 C31 H31C 109.5 . . ?
H31A C31 H31B 109.5 . . ?
H31A C31 H31C 109.5 . . ?
H31B C31 H31C 109.5 . . ?
C27 C32 C34 105.6(16) . . ?
C33 C32 C27 110.0(18) . . ?
C33 C32 C34 109(2) . . ?
C33 C32 C35 112.6(18) . . ?
C35 C32 C27 110.4(15) . . ?
C35 C32 C34 109.2(19) . . ?
C32 C33 H33A 109.5 . . ?
C32 C33 H33B 109.5 . . ?
C32 C33 H33C 109.5 . . ?
H33A C33 H33B 109.5 . . ?
H33A C33 H33C 109.5 . . ?
H33B C33 H33C 109.5 . . ?
C32 C34 H34A 108.9 . . ?
C32 C34 H34B 109.4 . . ?
C32 C34 H34C 110.1 . . ?
H34A C34 H34B 109.5 . . ?
H34A C34 H34C 109.5 . . ?
H34B C34 H34C 109.5 . . ?
C32 C35 H35A 109.5 . . ?
C32 C35 H35B 109.5 . . ?
C32 C35 H35C 109.5 . . ?
H35A C35 H35B 109.5 . . ?
H35A C35 H35C 109.5 . . ?
H35B C35 H35C 109.5 . . ?
O2 Ni1 N1 93.6(3) . . y
O2 Ni1 N2 86.2(3) . . y
N1 Ni1 N2 179.0(4) . . y
O1 Ni1 O2 179.3(3) . . y
O1 Ni1 N1 86.7(3) . . y
O1 Ni1 N2 93.5(2) . . y
C41 S2 C42 102.6(4) . . ?
C1 O1 Ni1 113.1(5) . . ?
C23 N2 Ni1 113.0(4) . . ?
C23 N2 C36 120.9(6) . . ?
C36 N2 Ni1 126.1(4) . . ?
C37 C36 N2 120.6(7) . . ?
C37 C36 C41 121.2(7) . . ?
C41 C36 N2 118.1(6) . . ?
C36 C37 H37 119.9 . . ?
C38 C37 C36 120.2(8) . . ?
C38 C37 H37 119.9 . . ?
C37 C38 H38 119.8 . . ?
C37 C38 C39 120.3(6) . . ?
C39 C38 H38 119.8 . . ?
C38 C39 H39 120.3 . . ?
C38 C39 C40 119.5(7) . . ?
C40 C39 H39 120.3 . . ?
C39 C40 H40 119.6 . . ?
C41 C40 C39 120.7(8) . . ?
C41 C40 H40 119.6 . . ?
C36 C41 S2 117.3(5) . . ?
C40 C41 S2 124.6(5) . . ?
C40 C41 C36 118.0(6) . . ?
S2 C42 H42A 109.5 . . ?
S2 C42 H42B 109.5 . . ?
S2 C42 H42C 109.5 . . ?
H42A C42 H42B 109.5 . . ?
H42A C42 H42C 109.5 . . ?
H42B C42 H42C 109.5 . . ?
C42A S2A C41A 104.8(6) . . ?
C21A S1A C20A 104.1(13) . . ?
S1A C21A H21D 109.5 . . ?
S1A C21A H21E 109.5 . . ?
S1A C21A H21F 109.5 . . ?
H21D C21A H21E 109.5 . . ?
H21D C21A H21F 109.5 . . ?
H21E C21A H21F 109.5 . . ?
C16A C15A C20A 120.0 . . ?
C16A C15A N1A 119.5(9) . . ?
C20A C15A N1A 120.3(9) . . ?
C15A C16A H16A 120.0 . . ?
C15A C16A C17A 120.0 . . ?
C17A C16A H16A 120.0 . . ?
C16A C17A H17A 120.0 . . ?
C18A C17A C16A 120.0 . . ?
C18A C17A H17A 120.0 . . ?
C17A C18A H18A 120.0 . . ?
C19A C18A C17A 120.0 . . ?
C19A C18A H18A 120.0 . . ?
C18A C19A H19A 120.0 . . ?
C18A C19A C20A 120.0 . . ?
C20A C19A H19A 120.0 . . ?
C15A C20A S1A 120.5(8) . . ?
C19A C20A S1A 119.5(8) . . ?
C19A C20A C15A 120.0 . . ?
C15A N1A Ni1A 126.0(11) . . ?
C2A N1A C15A 118.4(12) . . ?
C2A N1A Ni1A 115.2(9) . . ?
N1A C2A C1A 107.4(11) . . ?
C3A C2A N1A 128.8(13) . . ?
C3A C2A C1A 123.6(13) . . ?
N1A Ni1A O2A 95.7(5) . . y
N1A Ni1A O1A 85.6(5) . . y
N1A Ni1A N2A 176.5(5) . . y
O2A Ni1A N2A 85.2(4) . . y
O1A Ni1A O2A 172.9(4) . . y
O1A Ni1A N2A 93.1(3) . . y
C2A C1A C6A 116.9(12) . . ?
O1A C1A C2A 118.1(10) . . ?
O1A C1A C6A 125.0(11) . . ?
C2A C3A H3A 120.5 . . ?
C2A C3A C4A 119.0(15) . . ?
C4A C3A H3A 120.5 . . ?
C22A O2A Ni1A 113.5(7) . . ?
C1A O1A Ni1A 113.3(7) . . ?
C23A N2A Ni1A 114.1(6) . . ?
C23A N2A C36A 121.7(7) . . ?
C36A N2A Ni1A 124.1(5) . . ?
C1A C6A C11A 118.2(13) . . ?
C5A C6A C1A 116.1(15) . . ?
C5A C6A C11A 125.7(16) . . ?
C3A C4A C7A 122.0(18) . . ?
C5A C4A C3A 117.2(16) . . ?
C5A C4A C7A 120.3(19) . . ?
O2A C22A C23A 114.9(9) . . ?
O2A C22A C27A 124.3(11) . . ?
C27A C22A C23A 120.7(10) . . ?
N2A C23A C22A 112.1(8) . . ?
N2A C23A C24A 128.1(8) . . ?
C24A C23A C22A 119.7(8) . . ?
C37A C36A N2A 120.1(11) . . ?
C37A C36A C41A 117.9(11) . . ?
C41A C36A N2A 121.8(10) . . ?
C36A C37A H37A 118.2 . . ?
C36A C37A C38A 123.7(16) . . ?
C38A C37A H37A 118.2 . . ?
C37A C38A H38A 121.1 . . ?
C39A C38A C37A 117.8(13) . . ?
C39A C38A H38A 121.1 . . ?
C38A C39A H39A 118.7 . . ?
C38A C39A C40A 122.5(13) . . ?
C40A C39A H39A 118.7 . . ?
C39A C40A H40A 120.4 . . ?
C39A C40A C41A 119.1(15) . . ?
C41A C40A H40A 120.4 . . ?
C36A C41A S2A 125.3(9) . . ?
C36A C41A C40A 118.9(13) . . ?
C40A C41A S2A 115.8(12) . . ?
C6A C5A C4A 127(2) . . ?
C6A C5A H5A 116.7 . . ?
C4A C5A H5A 116.7 . . ?
C6A C11A C14A 109.3(14) . . ?
C12A C11A C6A 112.4(13) . . ?
C12A C11A C14A 109.1(13) . . ?
C13A C11A C6A 113(2) . . ?
C13A C11A C12A 106(3) . . ?
C13A C11A C14A 107(2) . . ?
C8A C7A C4A 105(3) . . ?
C8A C7A C9A 107(3) . . ?
C8A C7A C10A 119(3) . . ?
C9A C7A C4A 100(2) . . ?
C10A C7A C4A 107(3) . . ?
C10A C7A C9A 117(3) . . ?
C22A C27A C32A 126.7(17) . . ?
C26A C27A C22A 116.8(15) . . ?
C26A C27A C32A 116.5(19) . . ?
C23A C24A H24A 120.4 . . ?
C25A C24A C23A 119.1(9) . . ?
C25A C24A H24A 120.4 . . ?
C11A C12A H12D 109.5 . . ?
C11A C12A H12E 109.5 . . ?
C11A C12A H12F 109.5 . . ?
H12D C12A H12E 109.5 . . ?
H12D C12A H12F 109.5 . . ?
H12E C12A H12F 109.5 . . ?
C11A C13A H13D 109.5 . . ?
C11A C13A H13E 109.5 . . ?
C11A C13A H13F 109.5 . . ?
H13D C13A H13E 109.5 . . ?
H13D C13A H13F 109.5 . . ?
H13E C13A H13F 109.5 . . ?
C11A C14A H14D 109.5 . . ?
C11A C14A H14E 109.5 . . ?
C11A C14A H14F 109.5 . . ?
H14D C14A H14E 109.5 . . ?
H14D C14A H14F 109.5 . . ?
H14E C14A H14F 109.5 . . ?
C7A C8A H8AA 109.5 . . ?
C7A C8A H8AB 109.5 . . ?
C7A C8A H8AC 109.5 . . ?
H8AA C8A H8AB 109.5 . . ?
H8AA C8A H8AC 109.5 . . ?
H8AB C8A H8AC 109.5 . . ?
C7A C9A H9AA 109.5 . . ?
C7A C9A H9AB 109.5 . . ?
C7A C9A H9AC 109.5 . . ?
H9AA C9A H9AB 109.5 . . ?
H9AA C9A H9AC 109.5 . . ?
H9AB C9A H9AC 109.5 . . ?
C7A C10A H10D 109.5 . . ?
C7A C10A H10E 109.5 . . ?
C7A C10A H10F 109.5 . . ?
H10D C10A H10E 109.5 . . ?
H10D C10A H10F 109.5 . . ?
H10E C10A H10F 109.5 . . ?
C27A C26A H26A 118.0 . . ?
C27A C26A C25A 123.9(17) . . ?
C25A C26A H26A 118.0 . . ?
C27A C32A C33A 108(2) . . ?
C27A C32A C35A 109(2) . . ?
C34A C32A C27A 122(3) . . ?
C34A C32A C33A 106(3) . . ?
C34A C32A C35A 105(2) . . ?
C35A C32A C33A 105(2) . . ?
C24A C25A C26A 119.7(13) . . ?
C24A C25A C28A 119.7(11) . . ?
C26A C25A C28A 120.7(13) . . ?
C32A C33A H33D 109.5 . . ?
C32A C33A H33E 109.5 . . ?
C32A C33A H33F 109.5 . . ?
H33D C33A H33E 109.5 . . ?
H33D C33A H33F 109.5 . . ?
H33E C33A H33F 109.5 . . ?
C32A C34A H34D 109.5 . . ?
C32A C34A H34E 109.5 . . ?
C32A C34A H34F 109.5 . . ?
H34D C34A H34E 109.5 . . ?
H34D C34A H34F 109.5 . . ?
H34E C34A H34F 109.5 . . ?
C32A C35A H35D 109.5 . . ?
C32A C35A H35E 109.5 . . ?
C32A C35A H35F 109.5 . . ?
H35D C35A H35E 109.5 . . ?
H35D C35A H35F 109.5 . . ?
H35E C35A H35F 109.5 . . ?
C29A C28A C25A 107.7(14) . . ?
C30A C28A C25A 110.3(14) . . ?
C30A C28A C29A 109.3(14) . . ?
C30A C28A C31A 110.5(15) . . ?
C31A C28A C25A 113.0(14) . . ?
C31A C28A C29A 105.9(15) . . ?
S2A C42A H42D 109.5 . . ?
S2A C42A H42E 109.5 . . ?
S2A C42A H42F 109.5 . . ?
H42D C42A H42E 109.5 . . ?
H42D C42A H42F 109.5 . . ?
H42E C42A H42F 109.5 . . ?
C28A C29A H29D 109.5 . . ?
C28A C29A H29E 109.5 . . ?
C28A C29A H29F 109.5 . . ?
H29D C29A H29E 109.5 . . ?
H29D C29A H29F 109.5 . . ?
H29E C29A H29F 109.5 . . ?
C28A C30A H30D 109.5 . . ?
C28A C30A H30E 109.5 . . ?
C28A C30A H30F 109.5 . . ?
H30D C30A H30E 109.5 . . ?
H30D C30A H30F 109.5 . . ?
H30E C30A H30F 109.5 . . ?
C28A C31A H31D 109.5 . . ?
C28A C31A H31E 109.5 . . ?
C28A C31A H31F 109.5 . . ?
H31D C31A H31E 109.5 . . ?
H31D C31A H31F 109.5 . . ?
H31E C31A H31F 109.5 . . ?

loop_
_geom_bond_atom_site_label_1
_geom_bond_atom_site_label_2
_geom_bond_distance
_geom_bond_site_symmetry_2
_geom_bond_publ_flag
S1 C20 1.730(10) . ?
S1 C21 1.86(3) . ?
O2 C22 1.311(9) . ?
O2 Ni1 1.829(7) . y
N1 C2 1.352(12) . ?
N1 C15 1.414(9) . ?
N1 Ni1 1.835(9) . y
C1 C2 1.430(10) . ?
C1 C6 1.403(13) . ?
C1 O1 1.313(9) . ?
C2 C3 1.403(12) . ?
C3 H3 0.9500 . ?
C3 C4 1.368(17) . ?
C4 C5 1.435(13) . ?
C4 C7 1.544(12) . ?
C5 H5 0.9500 . ?
C5 C6 1.385(14) . ?
C6 C11 1.538(11) . ?
C7 C8 1.60(2) . ?
C7 C9 1.579(19) . ?
C7 C10 1.60(2) . ?
C8 H8A 0.9800 . ?
C8 H8B 0.9800 . ?
C8 H8C 0.9800 . ?
C9 H9A 0.9800 . ?
C9 H9B 0.9800 . ?
C9 H9C 0.9800 . ?
C10 H10A 0.9800 . ?
C10 H10B 0.9800 . ?
C10 H10C 0.9800 . ?
C11 C12 1.544(11) . ?
C11 C13 1.56(2) . ?
C11 C14 1.520(14) . ?
C12 H12A 0.9800 . ?
C12 H12B 0.9800 . ?
C12 H12C 0.9800 . ?
C13 H13A 0.9800 . ?
C13 H13B 0.9800 . ?
C13 H13C 0.9800 . ?
C14 H14A 0.9800 . ?
C14 H14B 0.9800 . ?
C14 H14C 0.9800 . ?
C15 C16 1.3900 . ?
C15 C20 1.3900 . ?
C16 H16 0.9500 . ?
C16 C17 1.3900 . ?
C17 H17 0.9500 . ?
C17 C18 1.3900 . ?
C18 H18 0.9500 . ?
C18 C19 1.3900 . ?
C19 H19 0.9500 . ?
C19 C20 1.3900 . ?
C21 H21A 0.9800 . ?
C21 H21B 0.9800 . ?
C21 H21C 0.9800 . ?
C22 C23 1.431(9) . ?
C22 C27 1.431(13) . ?
C23 C24 1.419(9) . ?
C23 N2 1.344(7) . ?
C24 H24 0.9500 . ?
C24 C25 1.375(9) . ?
C25 C26 1.419(13) . ?
C25 C28 1.520(12) . ?
C26 H26 0.9500 . ?
C26 C27 1.379(15) . ?
C27 C32 1.59(3) . ?
C28 C29 1.535(13) . ?
C28 C30 1.531(12) . ?
C28 C31 1.511(13) . ?
C29 H29A 0.9800 . ?
C29 H29B 0.9800 . ?
C29 H29C 0.9800 . ?
C30 H30A 0.9800 . ?
C30 H30B 0.9800 . ?
C30 H30C 0.9800 . ?
C31 H31A 0.9800 . ?
C31 H31B 0.9800 . ?
C31 H31C 0.9800 . ?
C32 C33 1.46(3) . ?
C32 C34 1.63(3) . ?
C32 C35 1.48(3) . ?
C33 H33A 0.9800 . ?
C33 H33B 0.9800 . ?
C33 H33C 0.9800 . ?
C34 H34A 0.9800 . ?
C34 H34B 0.9801 . ?
C34 H34C 0.9801 . ?
C35 H35A 0.9800 . ?
C35 H35B 0.9800 . ?
C35 H35C 0.9800 . ?
Ni1 O1 1.825(5) . y
Ni1 N2 1.845(6) . y
S2 C41 1.747(6) . ?
S2 C42 1.782(8) . ?
N2 C36 1.444(9) . ?
C36 C37 1.383(10) . ?
C36 C41 1.394(9) . ?
C37 H37 0.9500 . ?
C37 C38 1.365(11) . ?
C38 H38 0.9500 . ?
C38 C39 1.390(10) . ?
C39 H39 0.9500 . ?
C39 C40 1.398(11) . ?
C40 H40 0.9500 . ?
C40 C41 1.392(10) . ?
C42 H42A 0.9800 . ?
C42 H42B 0.9800 . ?
C42 H42C 0.9800 . ?
S2A C41A 1.807(15) . ?
S2A C42A 1.797(12) . ?
S1A C21A 1.70(4) . ?
S1A C20A 1.817(12) . ?
C21A H21D 0.9800 . ?
C21A H21E 0.9800 . ?
C21A H21F 0.9800 . ?
C15A C16A 1.3900 . ?
C15A C20A 1.3900 . ?
C15A N1A 1.429(13) . ?
C16A H16A 0.9500 . ?
C16A C17A 1.3900 . ?
C17A H17A 0.9500 . ?
C17A C18A 1.3900 . ?
C18A H18A 0.9500 . ?
C18A C19A 1.3900 . ?
C19A H19A 0.9500 . ?
C19A C20A 1.3900 . ?
N1A C2A 1.405(18) . ?
N1A Ni1A 1.821(13) . y
C2A C1A 1.444(16) . ?
C2A C3A 1.363(17) . ?
Ni1A O2A 1.838(10) . y
Ni1A O1A 1.833(7) . y
Ni1A N2A 1.841(8) . y
C1A O1A 1.294(14) . ?
C1A C6A 1.466(18) . ?
C3A H3A 0.9500 . ?
C3A C4A 1.41(3) . ?
O2A C22A 1.308(13) . ?
N2A C23A 1.332(11) . ?
N2A C36A 1.438(11) . ?
C6A C5A 1.35(2) . ?
C6A C11A 1.524(16) . ?
C4A C5A 1.40(2) . ?
C4A C7A 1.52(2) . ?
C22A C23A 1.435(13) . ?
C22A C27A 1.404(19) . ?
C23A C24A 1.431(13) . ?
C36A C37A 1.356(18) . ?
C36A C41A 1.390(18) . ?
C37A H37A 0.9500 . ?
C37A C38A 1.389(16) . ?
C38A H38A 0.9500 . ?
C38A C39A 1.33(2) . ?
C39A H39A 0.9500 . ?
C39A C40A 1.36(2) . ?
C40A H40A 0.9500 . ?
C40A C41A 1.429(17) . ?
C5A H5A 0.9500 . ?
C11A C12A 1.511(17) . ?
C11A C13A 1.50(3) . ?
C11A C14A 1.56(2) . ?
C7A C8A 1.40(5) . ?
C7A C9A 1.49(4) . ?
C7A C10A 1.44(5) . ?
C27A C26A 1.37(2) . ?
C27A C32A 1.46(4) . ?
C24A H24A 0.9500 . ?
C24A C25A 1.347(14) . ?
C12A H12D 0.9800 . ?
C12A H12E 0.9800 . ?
C12A H12F 0.9800 . ?
C13A H13D 0.9800 . ?
C13A H13E 0.9800 . ?
C13A H13F 0.9800 . ?
C14A H14D 0.9800 . ?
C14A H14E 0.9800 . ?
C14A H14F 0.9800 . ?
C8A H8AA 0.9800 . ?
C8A H8AB 0.9800 . ?
C8A H8AC 0.9800 . ?
C9A H9AA 0.9800 . ?
C9A H9AB 0.9800 . ?
C9A H9AC 0.9800 . ?
C10A H10D 0.9800 . ?
C10A H10E 0.9800 . ?
C10A H10F 0.9800 . ?
C26A H26A 0.9500 . ?
C26A C25A 1.431(19) . ?
C32A C33A 1.65(4) . ?
C32A C34A 1.40(5) . ?
C32A C35A 1.64(4) . ?
C25A C28A 1.557(19) . ?
C33A H33D 0.9800 . ?
C33A H33E 0.9800 . ?
C33A H33F 0.9800 . ?
C34A H34D 0.9800 . ?
C34A H34E 0.9800 . ?
C34A H34F 0.9800 . ?
C35A H35D 0.9800 . ?
C35A H35E 0.9800 . ?
C35A H35F 0.9800 . ?
C28A C29A 1.55(2) . ?
C28A C30A 1.514(18) . ?
C28A C31A 1.54(2) . ?
C42A H42D 0.9800 . ?
C42A H42E 0.9800 . ?
C42A H42F 0.9800 . ?
C29A H29D 0.9800 . ?
C29A H29E 0.9800 . ?
C29A H29F 0.9800 . ?
C30A H30D 0.9800 . ?
C30A H30E 0.9800 . ?
C30A H30F 0.9800 . ?
C31A H31D 0.9800 . ?
C31A H31E 0.9800 . ?
C31A H31F 0.9800 . ?

loop_
_geom_torsion_atom_site_label_1
_geom_torsion_atom_site_label_2
_geom_torsion_atom_site_label_3
_geom_torsion_atom_site_label_4
_geom_torsion
_geom_torsion_site_symmetry_1
_geom_torsion_site_symmetry_2
_geom_torsion_site_symmetry_3
_geom_torsion_site_symmetry_4
_geom_torsion_publ_flag
O2 C22 C23 C24 176.0(7) . . . . ?
O2 C22 C23 N2 -4.1(10) . . . . ?
O2 C22 C27 C26 -174.0(11) . . . . ?
O2 C22 C27 C32 5.3(19) . . . . ?
O2 Ni1 N2 C23 -4.3(5) . . . . ?
O2 Ni1 N2 C36 177.5(6) . . . . ?
N1 C2 C3 C4 -174.4(19) . . . . ?
N1 C15 C16 C17 -176.6(10) . . . . ?
N1 C15 C20 S1 -7.2(10) . . . . ?
N1 C15 C20 C19 176.6(10) . . . . ?
N1 Ni1 O1 C1 -2.2(7) . . . . ?
C1 C2 C3 C4 0(3) . . . . ?
C1 C6 C11 C12 62.5(14) . . . . ?
C1 C6 C11 C13 -177.5(18) . . . . ?
C1 C6 C11 C14 -59.0(14) . . . . ?
C2 N1 C15 C16 -83.0(13) . . . . ?
C2 N1 C15 C20 100.4(12) . . . . ?
C2 N1 Ni1 O2 -177.6(10) . . . . ?
C2 N1 Ni1 O1 1.8(10) . . . . ?
C2 C1 C6 C5 -4.3(19) . . . . ?
C2 C1 C6 C11 173.6(11) . . . . ?
C2 C1 O1 Ni1 2.1(12) . . . . ?
C2 C3 C4 C5 -4(3) . . . . ?
C2 C3 C4 C7 174.9(16) . . . . ?
C3 C4 C5 C6 3(3) . . . . ?
C3 C4 C7 C8 148(2) . . . . ?
C3 C4 C7 C9 21(3) . . . . ?
C3 C4 C7 C10 -96(2) . . . . ?
C4 C5 C6 C1 1(2) . . . . ?
C4 C5 C6 C11 -176.9(14) . . . . ?
C5 C4 C7 C8 -34(2) . . . . ?
C5 C4 C7 C9 -160.9(16) . . . . ?
C5 C4 C7 C10 82.2(18) . . . . ?
C5 C6 C11 C12 -119.8(15) . . . . ?
C5 C6 C11 C13 0(2) . . . . ?
C5 C6 C11 C14 118.7(16) . . . . ?
C6 C1 C2 N1 179.3(12) . . . . ?
C6 C1 C2 C3 3.9(19) . . . . ?
C6 C1 O1 Ni1 -177.8(9) . . . . ?
C7 C4 C5 C6 -175.4(18) . . . . ?
C15 N1 C2 C1 180.0(10) . . . . ?
C15 N1 C2 C3 -5(2) . . . . ?
C15 N1 Ni1 O2 1.3(9) . . . . ?
C15 N1 Ni1 O1 -179.4(8) . . . . ?
C15 C16 C17 C18 0.0 . . . . ?
C16 C15 C20 S1 176.3(11) . . . . ?
C16 C15 C20 C19 0.0 . . . . ?
C16 C17 C18 C19 0.0 . . . . ?
C17 C18 C19 C20 0.0 . . . . ?
C18 C19 C20 S1 -175.7(12) . . . . ?
C18 C19 C20 C15 0.0 . . . . ?
C20 C15 C16 C17 0.0 . . . . ?
C21 S1 C20 C15 -176.1(13) . . . . ?
C21 S1 C20 C19 -0.1(14) . . . . ?
C22 O2 Ni1 N1 -179.1(6) . . . . ?
C22 O2 Ni1 N2 1.9(6) . . . . ?
C22 C23 C24 C25 -1.0(11) . . . . ?
C22 C23 N2 Ni1 5.5(8) . . . . ?
C22 C23 N2 C36 -176.2(6) . . . . ?
C22 C27 C32 C33 60(2) . . . . ?
C22 C27 C32 C34 177.0(16) . . . . ?
C22 C27 C32 C35 -65(2) . . . . ?
C23 C22 C27 C26 5.2(17) . . . . ?
C23 C22 C27 C32 -175.5(13) . . . . ?
C23 C24 C25 C26 2.9(12) . . . . ?
C23 C24 C25 C28 -174.2(8) . . . . ?
C23 N2 C36 C37 82.6(9) . . . . ?
C23 N2 C36 C41 -100.2(8) . . . . ?
C24 C23 N2 Ni1 -174.7(6) . . . . ?
C24 C23 N2 C36 3.6(11) . . . . ?
C24 C25 C26 C27 -0.6(19) . . . . ?
C24 C25 C28 C29 84.5(11) . . . . ?
C24 C25 C28 C30 -34.5(13) . . . . ?
C24 C25 C28 C31 -154.4(9) . . . . ?
C25 C26 C27 C22 -3(2) . . . . ?
C25 C26 C27 C32 177.4(16) . . . . ?
C26 C25 C28 C29 -92.5(12) . . . . ?
C26 C25 C28 C30 148.4(12) . . . . ?
C26 C25 C28 C31 28.6(14) . . . . ?
C26 C27 C32 C33 -121(2) . . . . ?
C26 C27 C32 C34 -4(3) . . . . ?
C26 C27 C32 C35 114.2(18) . . . . ?
C27 C22 C23 C24 -3.2(13) . . . . ?
C27 C22 C23 N2 176.7(9) . . . . ?
C28 C25 C26 C27 176.4(13) . . . . ?
Ni1 O2 C22 C23 0.7(9) . . . . ?
Ni1 O2 C22 C27 179.9(9) . . . . ?
Ni1 N1 C2 C1 -1.1(15) . . . . ?
Ni1 N1 C2 C3 174.0(13) . . . . ?
Ni1 N1 C15 C16 98.2(10) . . . . ?
Ni1 N1 C15 C20 -78.3(10) . . . . ?
Ni1 N2 C36 C37 -99.3(8) . . . . ?
Ni1 N2 C36 C41 77.8(8) . . . . ?
O1 C1 C2 N1 -0.6(16) . . . . ?
O1 C1 C2 C3 -176.0(13) . . . . ?
O1 C1 C6 C5 175.6(14) . . . . ?
O1 C1 C6 C11 -6.5(17) . . . . ?
O1 Ni1 N2 C23 176.4(5) . . . . ?
O1 Ni1 N2 C36 -1.8(6) . . . . ?
N2 C23 C24 C25 179.2(7) . . . . ?
N2 Ni1 O1 C1 176.8(7) . . . . ?
N2 C36 C37 C38 178.3(7) . . . . ?
N2 C36 C41 S2 3.9(8) . . . . ?
N2 C36 C41 C40 -177.2(6) . . . . ?
C36 C37 C38 C39 -1.8(11) . . . . ?
C37 C36 C41 S2 -179.0(6) . . . . ?
C37 C36 C41 C40 -0.1(10) . . . . ?
C37 C38 C39 C40 1.3(11) . . . . ?
C38 C39 C40 C41 -0.2(11) . . . . ?
C39 C40 C41 S2 178.4(6) . . . . ?
C39 C40 C41 C36 -0.4(10) . . . . ?
C41 C36 C37 C38 1.2(11) . . . . ?
C42 S2 C41 C36 175.3(5) . . . . ?
C42 S2 C41 C40 -3.5(7) . . . . ?
C21A S1A C20A C15A -178.4(18) . . . . ?
C21A S1A C20A C19A 5.0(18) . . . . ?
C15A C16A C17A C18A 0.0 . . . . ?
C15A N1A C2A C1A -176.9(13) . . . . ?
C15A N1A C2A C3A 7(3) . . . . ?
C15A N1A Ni1A O2A 4.6(12) . . . . ?
C15A N1A Ni1A O1A 177.6(12) . . . . ?
C16A C15A C20A S1A -176.5(15) . . . . ?
C16A C15A C20A C19A 0.0 . . . . ?
C16A C15A N1A C2A -96.9(17) . . . . ?
C16A C15A N1A Ni1A 90.5(14) . . . . ?
C16A C17A C18A C19A 0.0 . . . . ?
C17A C18A C19A C20A 0.0 . . . . ?
C18A C19A C20A S1A 176.6(15) . . . . ?
C18A C19A C20A C15A 0.0 . . . . ?
C20A C15A C16A C17A 0.0 . . . . ?
C20A C15A N1A C2A 88.1(16) . . . . ?
C20A C15A N1A Ni1A -84.4(14) . . . . ?
N1A C15A C16A C17A -175.0(14) . . . . ?
N1A C15A C20A S1A -1.6(15) . . . . ?
N1A C15A C20A C19A 174.9(14) . . . . ?
N1A C2A C1A O1A -1(2) . . . . ?
N1A C2A C1A C6A 178.5(16) . . . . ?
N1A C2A C3A C4A 177(3) . . . . ?
N1A Ni1A O2A C22A 173.5(9) . . . . ?
N1A Ni1A O1A C1A -5.1(10) . . . . ?
C2A N1A Ni1A O2A -168.1(14) . . . . ?
C2A N1A Ni1A O1A 4.9(14) . . . . ?
C2A C1A O1A Ni1A 4.4(17) . . . . ?
C2A C1A C6A C5A 2(3) . . . . ?
C2A C1A C6A C11A -177.3(16) . . . . ?
C2A C3A C4A C5A 4(4) . . . . ?
C2A C3A C4A C7A 176(3) . . . . ?
Ni1A N1A C2A C1A -4(2) . . . . ?
Ni1A N1A C2A C3A -179.4(19) . . . . ?
Ni1A O2A C22A C23A 3.8(12) . . . . ?
Ni1A O2A C22A C27A -173.1(13) . . . . ?
Ni1A N2A C23A C22A -0.3(12) . . . . ?
Ni1A N2A C23A C24A 177.3(10) . . . . ?
Ni1A N2A C36A C37A 76.1(12) . . . . ?
Ni1A N2A C36A C41A -100.7(10) . . . . ?
C1A C2A C3A C4A 2(4) . . . . ?
C1A C6A C5A C4A 4(4) . . . . ?
C1A C6A C11A C12A 61(2) . . . . ?
C1A C6A C11A C13A -179(3) . . . . ?
C1A C6A C11A C14A -60(2) . . . . ?
C3A C2A C1A O1A 175.5(19) . . . . ?
C3A C2A C1A C6A -5(3) . . . . ?
C3A C4A C5A C6A -8(5) . . . . ?
C3A C4A C7A C8A 152(4) . . . . ?
C3A C4A C7A C9A 41(4) . . . . ?
C3A C4A C7A C10A -81(4) . . . . ?
O2A Ni1A N2A C23A 1.8(8) . . . . ?
O2A Ni1A N2A C36A 177.1(9) . . . . ?
O2A C22A C23A N2A -2.3(14) . . . . ?
O2A C22A C23A C24A 179.9(10) . . . . ?
O2A C22A C27A C26A -179.5(16) . . . . ?
O2A C22A C27A C32A 3(3) . . . . ?
O1A Ni1A N2A C23A -171.3(8) . . . . ?
O1A Ni1A N2A C36A 4.0(9) . . . . ?
O1A C1A C6A C5A -179(2) . . . . ?
O1A C1A C6A C11A 2(2) . . . . ?
N2A Ni1A O2A C22A -3.1(8) . . . . ?
N2A Ni1A O1A C1A 171.7(9) . . . . ?
N2A C23A C24A C25A -177.5(11) . . . . ?
N2A C36A C37A C38A -178.7(9) . . . . ?
N2A C36A C41A S2A -4.6(15) . . . . ?
N2A C36A C41A C40A 178.0(9) . . . . ?
C6A C1A O1A Ni1A -174.6(13) . . . . ?
C22A C23A C24A C25A -0.1(17) . . . . ?
C22A C27A C26A C25A -2(3) . . . . ?
C22A C27A C32A C33A 61(3) . . . . ?
C22A C27A C32A C34A -176(3) . . . . ?
C22A C27A C32A C35A -53(3) . . . . ?
C23A N2A C36A C37A -108.9(12) . . . . ?
C23A N2A C36A C41A 74.2(13) . . . . ?
C23A C22A C27A C26A 4(2) . . . . ?
C23A C22A C27A C32A -174(2) . . . . ?
C23A C24A C25A C26A 2(2) . . . . ?
C23A C24A C25A C28A -178.4(13) . . . . ?
C36A N2A C23A C22A -175.7(10) . . . . ?
C36A N2A C23A C24A 1.9(17) . . . . ?
C36A C37A C38A C39A 1.3(18) . . . . ?
C37A C36A C41A S2A 178.4(9) . . . . ?
C37A C36A C41A C40A 1.0(16) . . . . ?
C37A C38A C39A C40A 0(2) . . . . ?
C38A C39A C40A C41A 0(2) . . . . ?
C39A C40A C41A S2A -177.7(11) . . . . ?
C39A C40A C41A C36A -0.1(18) . . . . ?
C41A C36A C37A C38A -1.7(17) . . . . ?
C5A C6A C11A C12A -118(2) . . . . ?
C5A C6A C11A C13A 1(4) . . . . ?
C5A C6A C11A C14A 120(3) . . . . ?
C5A C4A C7A C8A -36(4) . . . . ?
C5A C4A C7A C9A -147(3) . . . . ?
C5A C4A C7A C10A 91(3) . . . . ?
C11A C6A C5A C4A -176(3) . . . . ?
C7A C4A C5A C6A 180(3) . . . . ?
C27A C22A C23A N2A 174.7(13) . . . . ?
C27A C22A C23A C24A -3.0(19) . . . . ?
C27A C26A C25A C24A -2(3) . . . . ?
C27A C26A C25A C28A 179.2(19) . . . . ?
C24A C25A C28A C29A 72.6(16) . . . . ?
C24A C25A C28A C30A -46.6(19) . . . . ?
C24A C25A C28A C31A -170.7(14) . . . . ?
C26A C27A C32A C33A -116(3) . . . . ?
C26A C27A C32A C34A 7(4) . . . . ?
C26A C27A C32A C35A 130(2) . . . . ?
C26A C25A C28A C29A -108.1(17) . . . . ?
C26A C25A C28A C30A 132.7(18) . . . . ?
C26A C25A C28A C31A 9(2) . . . . ?
C32A C27A C26A C25A 176(2) . . . . ?
C42A S2A C41A C36A 54.7(11) . . . . ?
C42A S2A C41A C40A -127.8(9) . . . . ?

loop_
_twin_individual_id
_twin_individual_mass_fraction_refined
1 0.524(19)
2 0.476(19)
